data_8101014
loop_
_publ_author_name
'Wattenbach, Carsten'
'Flock, Susanne'
'Frauenrath, Herbert'
'Palme-K\"onig, Rouven'
'M\"uller, Ulrich'

_publ_section_title
;
Crystal structure of N-(2,5-dimethyl-4H-1,3-dioxin-4-yl)-4-nitro-
benzenesulfonamide, C~12~H~14~N~2~O~6~S
;
_journal_issue 3
_journal_name_full 'Zeitschrift f\"ur Kristallographie - New Crystal Structures'
_journal_page_first 399
_journal_page_last 400
_journal_volume 216
_journal_year 2001
_chemical_formula_sum 'C12 H14 N2 O6 S'
_chemical_formula_weight 314.31
_chemical_melting_point 393
_space_group_IT_number 14
_symmetry_cell_setting monoclinic
_symmetry_space_group_name_Hall '-P 2yn'
_symmetry_space_group_name_H-M 'P 1 21/n 1'
_cell_angle_alpha 90.00
_cell_angle_beta 100.20(1)
_cell_angle_gamma 90.00
_cell_formula_units_Z 4
_cell_length_a 11.284(1)
_cell_length_b 10.093(1)
_cell_length_c 12.756(1)
_cell_measurement_temperature 296(2)
_cell_volume 1429.8(2)
_diffrn_ambient_temperature 296(2)
_exptl_crystal_density_diffrn 1.460
_cod_original_sg_symbol_H-M 'P 21/n'
_cod_database_code 8101014

loop_
_symmetry_equiv_pos_as_xyz
'x, y, z'
'-x+1/2, y+1/2, -z+1/2'
'-x, -y, -z'
'x-1/2, -y-1/2, z-1/2'

loop_
_atom_site_label
_atom_site_type_symbol
_atom_site_fract_x
_atom_site_fract_y
_atom_site_fract_z
_atom_site_U_iso_or_equiv
_atom_site_adp_type
_atom_site_occupancy
_atom_site_symmetry_multiplicity
_atom_site_calc_flag
_atom_site_refinement_flags
_atom_site_disorder_assembly
_atom_site_disorder_group
S S 0.76676(5) 0.14255(6) 0.22063(5) 0.0446(2) Uani 1 4 d . . .
O2 O 0.48827(13) 0.22776(14) 0.16749(12) 0.0468(4) Uani 1 4 d . . .
O1 O 0.39109(15) 0.42462(17) 0.19363(14) 0.0612(5) Uani 1 4 d . . .
O3 O 0.73218(15) 0.01312(15) 0.24906(12) 0.0582(5) Uani 1 4 d . . .
N1 N 0.68570(18) 0.2447(2) 0.27341(14) 0.0403(5) Uani 1 4 d . . .
O4 O 0.88811(15) 0.18475(18) 0.24931(13) 0.0632(5) Uani 1 4 d . . .
C11 C 0.72662(19) 0.1561(2) 0.08022(17) 0.0417(5) Uani 1 4 d . . .
C1 C 0.5574(2) 0.2239(2) 0.27174(17) 0.0426(6) Uani 1 4 d . . .
C16 C 0.7567(3) 0.2696(2) 0.0307(2) 0.0541(6) Uani 1 4 d . . .
C3 C 0.4333(2) 0.4107(3) 0.2997(2) 0.0562(7) Uani 1 4 d . . .
C2 C 0.5127(2) 0.3231(2) 0.34259(18) 0.0465(6) Uani 1 4 d . . .
N2 N 0.6396(2) 0.1869(3) -0.25261(18) 0.0722(7) Uani 1 4 d . . .
C4 C 0.4641(2) 0.3584(2) 0.13084(18) 0.0498(6) Uani 1 4 d . . .
O6 O 0.6732(2) 0.2854(2) -0.29266(15) 0.0895(7) Uani 1 4 d . . .
C14 C 0.6674(2) 0.1778(3) -0.13451(18) 0.0539(7) Uani 1 4 d . . .
C13 C 0.6371(3) 0.0647(3) -0.0870(2) 0.0616(7) Uani 1 4 d . . .
C15 C 0.7263(3) 0.2804(3) -0.0783(2) 0.0583(7) Uani 1 4 d . . .
C12 C 0.6663(2) 0.0543(3) 0.0218(2) 0.0545(7) Uani 1 4 d . . .
O5 O 0.5861(2) 0.0953(3) -0.30140(16) 0.1041(8) Uani 1 4 d . . .
C6 C 0.5562(4) 0.3120(4) 0.4597(2) 0.0724(9) Uani 1 4 d . . .
C5 C 0.3990(4) 0.3537(4) 0.0189(3) 0.0750(9) Uani 1 4 d . . .
H4 H 0.5412(19) 0.4091(19) 0.1398(15) 0.040(6) Uiso 1 4 d . . .
H6C H 0.510(3) 0.360(3) 0.501(3) 0.095(10) Uiso 1 4 d . . .
H1 H 0.5486(17) 0.135(2) 0.2958(16) 0.040(6) Uiso 1 4 d . . .
H5B H 0.378(2) 0.443(3) -0.007(2) 0.079(9) Uiso 1 4 d . . .
H16 H 0.799(2) 0.338(2) 0.0732(19) 0.056(7) Uiso 1 4 d . . .
H6A H 0.644(3) 0.330(3) 0.480(2) 0.087(10) Uiso 1 4 d . . .
H H 0.7071(19) 0.315(2) 0.2714(16) 0.033(7) Uiso 1 4 d . . .
H3 H 0.394(2) 0.472(2) 0.3413(19) 0.068(8) Uiso 1 4 d . . .
H5C H 0.447(3) 0.310(3) -0.023(3) 0.099(13) Uiso 1 4 d . . .
H6B H 0.542(3) 0.224(3) 0.478(2) 0.092(12) Uiso 1 4 d . . .
H13 H 0.600(2) -0.003(2) -0.127(2) 0.074(9) Uiso 1 4 d . . .
H15 H 0.746(2) 0.353(2) -0.1056(19) 0.056(7) Uiso 1 4 d . . .
H5A H 0.328(3) 0.302(3) 0.015(2) 0.088(11) Uiso 1 4 d . . .
H12 H 0.645(2) -0.021(3) 0.0568(19) 0.073(9) Uiso 1 4 d . . .

loop_
_atom_site_aniso_label
_atom_site_aniso_U_11
_atom_site_aniso_U_22
_atom_site_aniso_U_33
_atom_site_aniso_U_23
_atom_site_aniso_U_13
_atom_site_aniso_U_12
S 0.0516(4) 0.0395(3) 0.0409(3) 0.0045(3) 0.0032(3) 0.0089(3)
O2 0.0524(10) 0.0413(9) 0.0432(9) -0.0069(7) -0.0010(8) -0.0035(7)
O1 0.0637(12) 0.0562(10) 0.0605(11) 0.0005(9) 0.0027(9) 0.0139(9)
O3 0.0837(13) 0.0360(9) 0.0561(10) 0.0113(7) 0.0156(9) 0.0148(9)
N1 0.0500(13) 0.0300(12) 0.0392(11) -0.0012(8) 0.0033(9) -0.0018(9)
O4 0.0433(10) 0.0827(13) 0.0591(11) 0.0029(9) -0.0028(8) 0.0063(9)
C11 0.0446(13) 0.0388(13) 0.0420(12) -0.0014(10) 0.0086(10) 0.0067(11)
C1 0.0515(16) 0.0353(13) 0.0401(13) 0.0016(10) 0.0055(11) -0.0036(11)
C16 0.0761(18) 0.0412(15) 0.0450(15) -0.0021(12) 0.0106(13) -0.0006(13)
C3 0.0629(18) 0.0549(16) 0.0518(17) -0.0097(13) 0.0126(14) 0.0048(14)
C2 0.0514(15) 0.0484(14) 0.0405(13) -0.0026(10) 0.0098(11) -0.0011(12)
N2 0.0915(19) 0.0783(19) 0.0452(15) -0.0043(13) 0.0078(13) 0.0232(15)
C4 0.0529(15) 0.0479(15) 0.0449(13) 0.0027(12) -0.0017(12) -0.0042(13)
O6 0.135(2) 0.0860(15) 0.0480(12) 0.0109(11) 0.0187(12) 0.0292(15)
C14 0.0633(16) 0.0608(17) 0.0376(13) -0.0048(12) 0.0085(12) 0.0146(13)
C13 0.0715(19) 0.0586(18) 0.0521(17) -0.0134(14) 0.0039(14) -0.0082(15)
C15 0.083(2) 0.0447(16) 0.0499(16) 0.0076(13) 0.0189(14) 0.0039(15)
C12 0.0683(19) 0.0462(15) 0.0492(15) -0.0011(12) 0.0110(14) -0.0054(13)
O5 0.142(2) 0.1116(18) 0.0514(13) -0.0210(12) -0.0041(13) -0.0092(16)
C6 0.083(3) 0.093(3) 0.0430(16) -0.0072(16) 0.0170(17) 0.007(2)
C5 0.076(2) 0.084(3) 0.0549(19) 0.0030(18) -0.0149(17) -0.001(2)

loop_
_geom_bond_atom_site_label_1
_geom_bond_atom_site_label_2
_geom_bond_distance
_geom_bond_site_symmetry_2
_geom_bond_publ_flag
S O3 1.4285(16) . ?
S O4 1.4186(17) . ?
S N1 1.6037(19) . ?
S C11 1.773(2) . ?
O1 C3 1.360(3) . ?
O1 C4 1.415(3) . ?
N1 C1 1.460(3) . ?
N1 H 0.75(2) . ?
C1 C2 1.495(3) . ?
O2 C4 1.409(3) . ?
O2 C1 1.418(3) . ?
C3 C2 1.308(3) . ?
C2 C6 1.492(4) . ?
N2 O6 1.209(3) . ?
N2 O5 1.214(3) . ?
N2 C14 1.486(3) . ?
C4 C5 1.487(4) . ?
C11 C12 1.377(3) . ?
C12 C13 1.373(4) . ?
C13 C14 1.365(4) . ?
C14 C15 1.364(3) . ?
C15 C16 1.376(3) . ?
C16 C11 1.379(3) . ?
C1 H1 0.96(2) . ?
C3 H3 0.97(2) . ?
C4 H4 1.00(2) . ?
C5 H5B 0.97(3) . ?
C5 H5C 0.94(3) . ?
C5 H5A 0.95(3) . ?
C6 H6C 0.94(3) . ?
C6 H6A 0.99(3) . ?
C6 H6B 0.94(3) . ?
C12 H12 0.93(3) . ?
C13 H13 0.91(2) . ?
C15 H15 0.86(2) . ?
C16 H16 0.95(2) . ?

loop_
_cod_related_entry_id
_cod_related_entry_database
_cod_related_entry_code
1 ChemSpider 4402135
